data_4334266
loop_
_publ_author_name
'Chao Zou'
'Tianfu Zhang'
'Ming-Hua Xie'
'Lijun Yan'
'Guo-Qiang Kong'
'Xiu-Li Yang'
'An Ma'
'Chuan-De Wu'

_publ_section_title
;
 Four Metalloporphyrinic Frameworks as Heterogeneous Catalysts for
 Selective Oxidation and Aldol Reaction
;
_journal_name_full 'Inorganic Chemistry'
_journal_page_first 3620
_journal_page_last 3626
_journal_paper_doi 10.1021/ic3019502
_journal_volume 52
_journal_year 2013
_chemical_formula_sum 'C67 H75 Cd2 Mn N10 O20'
_chemical_formula_weight 1620.11
_chemical_name_systematic
; 
 ? 
;
_space_group_IT_number 139
_symmetry_cell_setting tetragonal
_symmetry_space_group_name_Hall '-I 4 2'
_symmetry_space_group_name_H-M 'I 4/m m m'
_atom_sites_solution_hydrogens geom
_atom_sites_solution_primary direct
_atom_sites_solution_secondary difmap
_audit_creation_method SHELXL-97
_cell_angle_alpha 90.00
_cell_angle_beta 90.00
_cell_angle_gamma 90.00
_cell_formula_units_Z 2
_cell_length_a 16.9198(4)
_cell_length_b 16.9198(4)
_cell_length_c 16.0170(6)
_cell_measurement_reflns_used 7524
_cell_measurement_temperature 293(2)
_cell_measurement_theta_max 26.35
_cell_measurement_theta_min 2.98
_cell_volume 4585.3(2)
_computing_cell_refinement 'CrysAlisPro (Oxford Diffraction Ltd., 2010)'
_computing_data_collection 'CrysAlisPro (Oxford Diffraction Ltd., 2010)'
_computing_data_reduction 'CrysAlisPro (Oxford Diffraction Ltd., 2010)'
_computing_structure_refinement 'SHELXL-97 (Sheldrick, 1997)'
_computing_structure_solution 'SHELXS-97 (Sheldrick, 1990)'
_diffrn_ambient_temperature 293(2)
_diffrn_detector_area_resol_mean 10.3592
_diffrn_measured_fraction_theta_full 0.997
_diffrn_measured_fraction_theta_max 0.997
_diffrn_measurement_device_type 'Xcalibur, Atlas, Gemini ultra'
_diffrn_measurement_method '\w scans'
_diffrn_radiation_monochromator graphite
_diffrn_radiation_source 'fine-focus sealed tube'
_diffrn_radiation_type MoK\a
_diffrn_radiation_wavelength 0.71073
_diffrn_reflns_av_R_equivalents 0.0530
_diffrn_reflns_av_sigmaI/netI 0.0404
_diffrn_reflns_limit_h_max 14
_diffrn_reflns_limit_h_min -20
_diffrn_reflns_limit_k_max 12
_diffrn_reflns_limit_k_min -21
_diffrn_reflns_limit_l_max 20
_diffrn_reflns_limit_l_min -18
_diffrn_reflns_number 7524
_diffrn_reflns_theta_full 26.35
_diffrn_reflns_theta_max 26.35
_diffrn_reflns_theta_min 2.98
_diffrn_standards_interval_count none
_diffrn_standards_interval_time none
_diffrn_standards_number none
_exptl_absorpt_coefficient_mu 0.656
_exptl_absorpt_correction_T_max 0.833
_exptl_absorpt_correction_T_min 0.768
_exptl_absorpt_correction_type empirical
_exptl_absorpt_process_details CrysAlisPro
_exptl_crystal_colour brown
_exptl_crystal_density_diffrn 1.173
_exptl_crystal_description block
_exptl_crystal_F_000 1656
_exptl_crystal_size_max 0.48
_exptl_crystal_size_mid 0.35
_exptl_crystal_size_min 0.29
_platon_squeeze_details
;
There are about one (CH~3~)~2~NH~2~, five DMF and three H~2~O disordered 
lattice molecules were removed from the formular unit 
by the SQUEEZE process.
;
_refine_diff_density_max 1.059
_refine_diff_density_min -0.518
_refine_diff_density_rms 0.073
_refine_ls_extinction_method none
_refine_ls_goodness_of_fit_ref 1.180
_refine_ls_hydrogen_treatment constr
_refine_ls_matrix_type full
_refine_ls_number_parameters 65
_refine_ls_number_reflns 1354
_refine_ls_number_restraints 0
_refine_ls_restrained_S_all 1.180
_refine_ls_R_factor_all 0.0467
_refine_ls_R_factor_gt 0.0392
_refine_ls_shift/su_max 0.000
_refine_ls_shift/su_mean 0.000
_refine_ls_structure_factor_coef Fsqd
_refine_ls_weighting_details 'calc w=1/[\s^2^(Fo^2^)+(0.0573P)^2^+0.0000P] where P=(Fo^2^+2Fc^2^)/3'
_refine_ls_weighting_scheme calc
_refine_ls_wR_factor_gt 0.1176
_refine_ls_wR_factor_ref 0.1209
_reflns_number_gt 1139
_reflns_number_total 1354
_reflns_threshold_expression >2sigma(I)
_cod_data_source_file ic3019502_si_002_2.cif
_cod_data_source_block Cd-MnTCPP
_cod_database_code 4334266

loop_
_symmetry_equiv_pos_as_xyz
'x, y, z'
'-x, -y, z'
'-y, x, z'
'y, -x, z'
'-x, y, -z'
'x, -y, -z'
'y, x, -z'
'-y, -x, -z'
'x+1/2, y+1/2, z+1/2'
'-x+1/2, -y+1/2, z+1/2'
'-y+1/2, x+1/2, z+1/2'
'y+1/2, -x+1/2, z+1/2'
'-x+1/2, y+1/2, -z+1/2'
'x+1/2, -y+1/2, -z+1/2'
'y+1/2, x+1/2, -z+1/2'
'-y+1/2, -x+1/2, -z+1/2'
'-x, -y, -z'
'x, y, -z'
'y, -x, -z'
'-y, x, -z'
'x, -y, z'
'-x, y, z'
'-y, -x, z'
'y, x, z'
'-x+1/2, -y+1/2, -z+1/2'
'x+1/2, y+1/2, -z+1/2'
'y+1/2, -x+1/2, -z+1/2'
'-y+1/2, x+1/2, -z+1/2'
'x+1/2, -y+1/2, z+1/2'
'-x+1/2, y+1/2, z+1/2'
'-y+1/2, -x+1/2, z+1/2'
'y+1/2, x+1/2, z+1/2'

loop_
_atom_site_label
_atom_site_type_symbol
_atom_site_fract_x
_atom_site_fract_y
_atom_site_fract_z
_atom_site_U_iso_or_equiv
_atom_site_adp_type
_atom_site_occupancy
_atom_site_symmetry_multiplicity
_atom_site_calc_flag
_atom_site_refinement_flags
Cd1 Cd 0.0000 0.0000 0.40339(4) 0.0458(3) Uani 1 8 d S
Mn1 Mn 0.5000 0.5000 0.5000 0.0377(4) Uani 1 16 d S
O1 O 0.09069(15) 0.09069(15) 0.4309(3) 0.0970(13) Uani 1 2 d S
O2 O 0.5000 0.5000 0.3637(4) 0.097(3) Uani 1 8 d S
O3 O 0.5000 0.5000 0.2270(6) 0.179(6) Uani 1 8 d S
N1 N 0.5000 0.3806(3) 0.5000 0.0466(11) Uani 1 4 d S
C1 C 0.4609(3) 0.2519(3) 0.5000 0.0772(16) Uani 1 2 d S
H1A H 0.4286 0.2074 0.5000 0.093 Uiso 1 2 calc SR
C2 C 0.4349(3) 0.3323(2) 0.5000 0.0557(11) Uani 1 2 d S
C3 C 0.3562(2) 0.3562(2) 0.5000 0.0559(15) Uani 1 4 d S
C4 C 0.2941(3) 0.2941(3) 0.5000 0.0609(17) Uani 1 4 d S
C5 C 0.2643(2) 0.2643(2) 0.4281(4) 0.102(2) Uani 1 2 d S
H5A H 0.2833 0.2833 0.3774 0.123 Uiso 1 2 calc SR
C6 C 0.2070(2) 0.2070(2) 0.4279(4) 0.105(2) Uani 1 2 d S
H6A H 0.1881 0.1881 0.3771 0.126 Uiso 1 2 calc SR
C7 C 0.1772(3) 0.1772(3) 0.5000 0.0687(19) Uani 1 4 d S
C8 C 0.1145(3) 0.1145(3) 0.5000 0.078(2) Uani 1 4 d S
C9 C 0.5000 0.5000 0.2955(5) 0.060(3) Uani 1 8 d S

loop_
_atom_site_aniso_label
_atom_site_aniso_U_11
_atom_site_aniso_U_22
_atom_site_aniso_U_33
_atom_site_aniso_U_23
_atom_site_aniso_U_13
_atom_site_aniso_U_12
Cd1 0.0410(3) 0.0410(3) 0.0554(4) 0.000 0.000 0.000
Mn1 0.0314(5) 0.0314(5) 0.0504(9) 0.000 0.000 0.000
O1 0.0722(18) 0.0722(18) 0.147(4) -0.0116(15) -0.0116(15) -0.034(2)
O2 0.125(5) 0.125(5) 0.040(4) 0.000 0.000 0.000
O3 0.248(10) 0.248(10) 0.042(5) 0.000 0.000 0.000
N1 0.037(2) 0.032(2) 0.071(3) 0.000 0.000 0.000
C1 0.056(3) 0.033(2) 0.143(5) 0.000 0.000 -0.007(2)
C2 0.045(2) 0.034(2) 0.087(3) 0.000 0.000 -0.0045(19)
C3 0.042(2) 0.042(2) 0.084(4) 0.000 0.000 -0.003(3)
C4 0.042(2) 0.042(2) 0.098(5) 0.000 0.000 -0.006(3)
C5 0.103(4) 0.103(4) 0.101(4) 0.004(2) 0.004(2) -0.064(4)
C6 0.103(4) 0.103(4) 0.109(5) -0.011(2) -0.011(2) -0.060(4)
C7 0.043(2) 0.043(2) 0.120(6) 0.000 0.000 -0.007(3)
C8 0.043(3) 0.043(3) 0.148(8) 0.000 0.000 -0.010(3)
C9 0.070(4) 0.070(4) 0.039(6) 0.000 0.000 0.000

loop_
_atom_type_symbol
_atom_type_description
_atom_type_scat_dispersion_real
_atom_type_scat_dispersion_imag
_atom_type_scat_source
C C 0.0033 0.0016 'International Tables Vol C Tables 4.2.6.8 and 6.1.1.4'
H H 0.0000 0.0000 'International Tables Vol C Tables 4.2.6.8 and 6.1.1.4'
N N 0.0061 0.0033 'International Tables Vol C Tables 4.2.6.8 and 6.1.1.4'
O O 0.0106 0.0060 'International Tables Vol C Tables 4.2.6.8 and 6.1.1.4'
Mn Mn 0.3368 0.7283 'International Tables Vol C Tables 4.2.6.8 and 6.1.1.4'
Cd Cd -0.8075 1.2024 'International Tables Vol C Tables 4.2.6.8 and 6.1.1.4'

loop_
_geom_angle_atom_site_label_1
_geom_angle_atom_site_label_2
_geom_angle_atom_site_label_3
_geom_angle
_geom_angle_site_symmetry_1
_geom_angle_site_symmetry_3
O3 Cd1 O1 101.48(13) 25 2
O3 Cd1 O1 101.48(13) 25 .
O1 Cd1 O1 157.0(3) 2 .
O3 Cd1 O1 101.48(13) 25 3
O1 Cd1 O1 87.73(5) 2 3
O1 Cd1 O1 87.73(5) . 3
O3 Cd1 O1 101.48(13) 25 4
O1 Cd1 O1 87.73(5) 2 4
O1 Cd1 O1 87.73(5) . 4
O1 Cd1 O1 157.0(3) 3 4
O3 Cd1 Cd1 180.0 25 17_556
O1 Cd1 Cd1 78.52(13) 2 17_556
O1 Cd1 Cd1 78.52(13) . 17_556
O1 Cd1 Cd1 78.52(13) 3 17_556
O1 Cd1 Cd1 78.52(13) 4 17_556
N1 Mn1 N1 180.0 19_566 3_655
N1 Mn1 N1 90.000(1) 19_566 .
N1 Mn1 N1 90.0 3_655 .
N1 Mn1 N1 90.0 19_566 17_666
N1 Mn1 N1 90.0 3_655 17_666
N1 Mn1 N1 180.0 . 17_666
N1 Mn1 O2 90.000(1) 19_566 17_666
N1 Mn1 O2 90.000(1) 3_655 17_666
N1 Mn1 O2 90.0 . 17_666
N1 Mn1 O2 90.0 17_666 17_666
N1 Mn1 O2 90.000(1) 19_566 .
N1 Mn1 O2 90.000(1) 3_655 .
N1 Mn1 O2 90.0 . .
N1 Mn1 O2 90.0 17_666 .
O2 Mn1 O2 180.000(1) 17_666 .
C8 O1 Cd1 128.7(5) . .
C9 O2 Mn1 180.000(1) . .
C9 O3 Cd1 180.000(1) . 25
C2 N1 C2 106.8(5) 5_656 .
C2 N1 Mn1 126.6(2) 5_656 .
C2 N1 Mn1 126.6(2) . .
C1 C1 C2 107.9(3) 5_656 .
N1 C2 C3 126.5(4) . .
N1 C2 C1 108.7(4) . .
C3 C2 C1 124.8(4) . .
C2 C3 C2 123.8(6) 7_556 .
C2 C3 C4 118.1(3) 7_556 .
C2 C3 C4 118.1(3) . .
C5 C4 C5 116.4(7) . 18_556
C5 C4 C3 121.8(3) . .
C5 C4 C3 121.8(3) 18_556 .
C4 C5 C6 121.9(6) . .
C7 C6 C5 121.5(6) . .
C6 C7 C6 116.7(7) 18_556 .
C6 C7 C8 121.7(3) 18_556 .
C6 C7 C8 121.7(3) . .
O1 C8 O1 125.6(7) . 18_556
O1 C8 C7 117.2(4) . .
O1 C8 C7 117.2(4) 18_556 .
O2 C9 O3 180.000(3) . .

loop_
_geom_bond_atom_site_label_1
_geom_bond_atom_site_label_2
_geom_bond_distance
_geom_bond_site_symmetry_2
Cd1 O3 2.088(9) 25
Cd1 O1 2.214(4) 2
Cd1 O1 2.214(4) .
Cd1 O1 2.214(4) 3
Cd1 O1 2.214(4) 4
Cd1 Cd1 3.0949(11) 17_556
Mn1 N1 2.020(4) 19_566
Mn1 N1 2.020(4) 3_655
Mn1 N1 2.020(4) .
Mn1 N1 2.020(4) 17_666
Mn1 O2 2.183(7) 17_666
Mn1 O2 2.183(7) .
O1 C8 1.244(5) .
O2 C9 1.092(10) .
O3 C9 1.097(12) .
O3 Cd1 2.088(9) 25
N1 C2 1.372(5) 5_656
N1 C2 1.372(5) .
C1 C1 1.322(10) 5_656
C1 C2 1.429(6) .
C2 C3 1.392(5) .
C3 C2 1.392(5) 7_556
C3 C4 1.485(8) .
C4 C5 1.355(7) .
C4 C5 1.355(7) 18_556
C5 C6 1.371(8) .
C6 C7 1.357(7) .
C7 C6 1.357(7) 18_556
C7 C8 1.502(9) .
C8 O1 1.244(5) 18_556

loop_
_platon_squeeze_void_nr
_platon_squeeze_void_average_x
_platon_squeeze_void_average_y
_platon_squeeze_void_average_z
_platon_squeeze_void_volume
_platon_squeeze_void_count_electrons
_platon_squeeze_void_content
1 -0.012 0.405 -0.008 2948 372 ' '
